data_4344741
loop_
_publ_author_name
'Kim, Sun Woo'
'Deng, Zheng'
'Li, Man-Rong'
'Sen Gupta, Arnab'
'Akamatsu, Hirofumi'
'Gopalan, Venkatraman'
'Greenblatt, Martha'

_publ_section_title
;
 PbMn(IV)TeO6: A New Noncentrosymmetric Layered Honeycomb Magnetic Oxide.
;
_journal_issue 3
_journal_name_full 'Inorganic chemistry'
_journal_page_first 1333
_journal_page_last 1338
_journal_paper_doi 10.1021/acs.inorgchem.5b02677
_journal_volume 55
_journal_year 2016
_chemical_formula_moiety 'Mn O6 Pb Te'
_chemical_formula_sum 'Mn O6 Pb Te'
_chemical_formula_weight 485.73
_chemical_name_common PbMnTeO6
_space_group_IT_number 189
_symmetry_cell_setting hexagonal
_symmetry_Int_Tables_number 189
_symmetry_space_group_name_Hall 'P -6 -2'
_symmetry_space_group_name_H-M 'P -6 2 m'
_audit_creation_date 2015-09-23T17:54
_audit_creation_method 'from EXP file using GSAS2CIF'
_audit_update_record ' 2015-09-23T17:54  Initial CIF as created by GSAS2CIF'
_cell_angle_alpha 90.0
_cell_angle_beta 90.0
_cell_angle_gamma 120.0
_cell_formula_units_Z 1
_cell_length_a 5.10143(5)
_cell_length_b 5.10143
_cell_length_c 5.39643(6)
_cell_measurement_temperature 296(2)
_cell_volume 121.6245(18)
_computing_structure_refinement GSAS
_diffrn_ambient_temperature 296(2)
_diffrn_measurement_device_type 'Bruker D8 diffractometer'
_diffrn_radiation_monochromator Ge
_diffrn_radiation_polarisn_ratio 0.7
_diffrn_radiation_probe x-ray
_diffrn_source_target Cu
_diffrn_source_type 'Cu K\a'
_exptl_absorpt_correction_T_max 0.99881
_exptl_absorpt_correction_T_min 0.99881
_exptl_absorpt_process_details
;   GSAS Absorption/surface roughness correction: function number 0
 Debye-Scherrer absorption correction
Term (= MU.r/wave) =     0.45597E-03
Correction is not refined.
;
_pd_block_id 2015-09-23T17:54|PBMNTEO6|PbMnTeO6|Bruker_D8
_pd_calc_method 'Rietveld Refinement'
_pd_char_colour brown
_pd_instr_location ' ?'
_pd_meas_2theta_range_inc 0.02
_pd_meas_2theta_range_max 120.0
_pd_meas_2theta_range_min 10.0
_pd_meas_number_of_points 5501
_pd_meas_scan_method fixed
_pd_phase_name 'from C:/gsas/PbMnTeO6_GSAS/PB.cif'
_pd_proc_2theta_range_inc 0.02
_pd_proc_2theta_range_max 119.98428
_pd_proc_2theta_range_min 9.98428
_pd_proc_info_datetime 2015-09-23T17:54:28
_pd_proc_info_excluded_regions ' ?'
_pd_proc_ls_background_function
;   GSAS Background function number 1 with 18 terms.
 Shifted Chebyshev function of 1st kind
      1:    204.951     2:   -187.096     3:    99.1959     4:   -22.7730    
      5:   -9.02153     6:    20.3079     7:   -11.6537     8:   -8.97636    
      9:    20.8531    10:   -22.5569    11:    14.1510    12:   -2.34843    
     13:   -8.37202    14:    9.57281    15:   -6.86973    16:    2.75982    
     17:   0.846742    18:   -4.35263    
;
_pd_proc_ls_peak_cutoff 0.00500
_pd_proc_ls_profile_function
;
 CW Profile function number 2 with  18 terms
 Profile coefficients for Simpson's rule integration of pseudovoigt function
 C.J. Howard (1982). J. Appl. Cryst.,15,615-620.
 P. Thompson, D.E. Cox & J.B. Hastings (1987). J. Appl. Cryst.,20,79-83.
 Peak tails are ignored  where the intensity is below 0.0050 times the peak
   Aniso. broadening axis   0.0   0.0   1.0
;
_pd_proc_ls_prof_R_factor 0.0518
_pd_proc_ls_prof_wR_expected 0.0573
_pd_proc_ls_prof_wR_factor 0.0692
_pd_proc_number_of_points 5501
_pd_spec_mounting ' ?'
_pd_spec_shape irregular
_refine_ls_goodness_of_fit_all 1.21
_refine_ls_matrix_type full
_refine_ls_number_parameters 0
_refine_ls_number_restraints 0
_refine_ls_R_Fsqd_factor 0.01892
_refine_ls_shift/su_max 0.00
_refine_ls_shift/su_mean 0.00
_reflns_d_resolution_high 0.899
_reflns_d_resolution_low 5.396
_reflns_limit_h_max 5
_reflns_limit_h_min 0
_reflns_limit_k_max 2
_reflns_limit_k_min 0
_reflns_limit_l_max 6
_reflns_limit_l_min 0
_reflns_number_total 110
_cod_data_source_file ic5b02677_si_002.cif
_cod_data_source_block PBMNTEO6_publ
_cod_depositor_comments
;
The following automatic conversions were performed:

'_geom_bond_publ_flag' value 'N' changed to 'n' according to
/usr/data/users/saulius/crontab/automatic-downloads/current/ACS/lib/dictionaries/cif_core.dic
dictionary named 'cif_core.dic' version 2.4.2 from 2011-04-26 (36
times).

'_geom_angle_publ_flag' value 'N' changed to 'n' according to
/usr/data/users/saulius/crontab/automatic-downloads/current/ACS/lib/dictionaries/cif_core.dic
dictionary named 'cif_core.dic' version 2.4.2 from 2011-04-26 (76
times).

Automatic conversion script
Id: cif_fix_values 4268 2015-11-12 08:31:59Z antanas 
;
_cod_original_cell_volume 121.6240(30)
_cod_database_code 4344741
_gsas_exptl_extinct_corr_t_min 1.00000
_gsas_exptl_extinct_corr_t_max 1.00000

loop_
_symmetry_equiv_pos_site_id
_symmetry_equiv_pos_as_xyz
1 +x,+y,+z
2 y-x,-x,-z
3 -y,x-y,+z
4 +x,+y,-z
5 y-x,-x,+z
6 -y,x-y,-z
7 x-y,-y,-z
8 -x,y-x,+z
9 +y,+x,-z
10 x-y,-y,+z
11 -x,y-x,-z
12 +y,+x,+z

loop_
_atom_site_aniso_label
_atom_site_aniso_U_11
_atom_site_aniso_U_12
_atom_site_aniso_U_13
_atom_site_aniso_U_22
_atom_site_aniso_U_23
_atom_site_aniso_U_33
Pb1 0.00533 0.00266 0.0 0.00533 0.0 0.0084
Mn1 0.00183 0.00091 0.0 0.00183 0.0 0.01579
Te1 0.00183 0.00091 0.0 0.00183 0.0 0.01579
O1 0.01723 0.00414 -0.00564 0.00827 0.0 0.04956

loop_
_atom_site_type_symbol
_atom_site_label
_atom_site_fract_x
_atom_site_fract_y
_atom_site_fract_z
_atom_site_occupancy
_atom_site_thermal_displace_type
_atom_site_U_iso_or_equiv
_atom_site_symmetry_multiplicity
Pb Pb1 0.0 0.0 0.0 1.0 Uani 0.00636 2
Mn Mn1 0.6667 0.3333 0.5 0.5 Uani 0.00648 2
Te Te1 0.6667 0.3333 0.5 0.5 Uani 0.00648 2
O O1 0.6139 0.0 0.30223 1.0 Uani 0.02602 6

loop_
_atom_type_symbol
_atom_type_number_in_cell
_atom_type_scat_dispersion_real
_atom_type_scat_dispersion_imag
_atom_type_scat_Cromer_Mann_a1
_atom_type_scat_Cromer_Mann_a2
_atom_type_scat_Cromer_Mann_a3
_atom_type_scat_Cromer_Mann_a4
_atom_type_scat_Cromer_Mann_b1
_atom_type_scat_Cromer_Mann_b2
_atom_type_scat_Cromer_Mann_b3
_atom_type_scat_Cromer_Mann_b4
_atom_type_scat_Cromer_Mann_c
_atom_type_scat_source
Pb+2 1.0 0.000 0.000 21.7886 1.33660 19.5682 0.48838 19.1406 6.77270 7.01107 23.8132 12.4734 International_Tables_Vol_C
Mn+4 1.0 0.000 0.000 9.96253 4.84850 7.97057 0.28330 2.76067 10.4852 0.05445 27.5730 0.25188 International_Tables_Vol_C
Te 1.0 0.000 0.000 19.9644 4.81742 19.0138 0.42088 6.14487 28.5284 2.52390 70.8403 4.35200 International_Tables_Vol_C
O 6.0 0.000 0.000 3.76936 15.0797 2.53342 6.30430 1.91579 40.3445 1.55094 0.31291 0.22789 International_Tables_Vol_C

loop_
_diffrn_radiation_type
_diffrn_radiation_wavelength
_diffrn_radiation_wavelength_wt
_diffrn_radiation_wavelength_id
CuK\a~1~ 1.540500 1.000 1

loop_
_geom_angle_atom_site_label_1
_geom_angle_atom_site_label_2
_geom_angle_atom_site_label_3
_geom_angle
_geom_angle_site_symmetry_1
_geom_angle_site_symmetry_3
_geom_angle_publ_flag
O1 Pb1 O1 134.69890(30) 1_455 2_665 n
O1 Pb1 O1 83.6765(6) 1_455 3_545 n
O1 Pb1 O1 79.2527(8) 1_455 4_455 n
O1 Pb1 O1 83.6765(6) 1_455 5_665 n
O1 Pb1 O1 134.69890(30) 1_455 6_545 n
O1 Pb1 O1 134.69890(30) 2_665 3_545 n
O1 Pb1 O1 83.6765(6) 2_665 4_455 n
O1 Pb1 O1 79.2527(8) 2_665 5_665 n
O1 Pb1 O1 83.6765(6) 2_665 6_545 n
O1 Pb1 O1 134.69890(30) 3_545 4_455 n
O1 Pb1 O1 83.6765(6) 3_545 5_665 n
O1 Pb1 O1 79.2527(8) 3_545 6_545 n
O1 Pb1 O1 134.69890(30) 4_455 5_665 n
O1 Pb1 O1 83.6765(6) 4_455 6_545 n
O1 Pb1 O1 134.69890(30) 5_665 6_545 n
O1 Mn1 O1 131.01050(20) 1_555 2_666 n
O1 Mn1 O1 91.8014(5) 1_555 3_655 n
O1 Mn1 O1 67.9783(7) 1_555 4_556 n
O1 Mn1 O1 91.7933(5) 1_555 5_665 n
O1 Mn1 O1 131.02789(20) 1_555 6_656 n
O1 Mn1 O1 131.00031(20) 2_666 3_655 n
O1 Mn1 O1 91.7933(5) 2_666 4_556 n
O1 Mn1 O1 67.9613(7) 2_666 5_665 n
O1 Mn1 O1 91.7884(5) 2_666 6_656 n
O1 Mn1 O1 131.02789(20) 3_655 4_556 n
O1 Mn1 O1 91.7884(5) 3_655 5_665 n
O1 Mn1 O1 67.9720(7) 3_655 6_656 n
O1 Mn1 O1 131.01050(20) 4_556 5_665 n
O1 Mn1 O1 91.8014(5) 4_556 6_656 n
O1 Mn1 O1 131.00031(20) 5_665 6_656 n
Te1 Te1 Te1 120.005 7_556 7_566 n
Te1 Te1 Te1 120.005 7_556 7_666 n
Te1 Te1 O1 39.52820(30) 7_556 1_555 n
Te1 Te1 O1 97.0166 7_556 2_666 n
Te1 Te1 O1 130.48940(20) 7_556 3_655 n
Te1 Te1 O1 39.52820(30) 7_556 4_556 n
Te1 Te1 O1 97.0166 7_556 5_665 n
Te1 Te1 O1 130.48940(20) 7_556 6_656 n
Te1 Te1 Te1 119.9901 7_566 7_666 n
Te1 Te1 O1 130.47929(20) 7_566 1_555 n
Te1 Te1 O1 39.52490(30) 7_566 2_666 n
Te1 Te1 O1 97.0001 7_566 3_655 n
Te1 Te1 O1 130.47929(20) 7_566 4_556 n
Te1 Te1 O1 39.52490(30) 7_566 5_665 n
Te1 Te1 O1 97.0001 7_566 6_656 n
Te1 Te1 O1 97.0222 7_666 1_555 n
Te1 Te1 O1 130.47929(20) 7_666 2_666 n
Te1 Te1 O1 39.53140(30) 7_666 3_655 n
Te1 Te1 O1 97.0222 7_666 4_556 n
Te1 Te1 O1 130.47929(20) 7_666 5_665 n
Te1 Te1 O1 39.53140(30) 7_666 6_656 n
O1 Te1 O1 131.01050(20) 1_555 2_666 n
O1 Te1 O1 91.8014(5) 1_555 3_655 n
O1 Te1 O1 67.9783(7) 1_555 4_556 n
O1 Te1 O1 91.7933(5) 1_555 5_665 n
O1 Te1 O1 131.02789(20) 1_555 6_656 n
O1 Te1 O1 131.00031(20) 2_666 3_655 n
O1 Te1 O1 91.7933(5) 2_666 4_556 n
O1 Te1 O1 67.9613(7) 2_666 5_665 n
O1 Te1 O1 91.7884(5) 2_666 6_656 n
O1 Te1 O1 131.02789(20) 3_655 4_556 n
O1 Te1 O1 91.7884(5) 3_655 5_665 n
O1 Te1 O1 67.9720(7) 3_655 6_656 n
O1 Te1 O1 131.01050(20) 4_556 5_665 n
O1 Te1 O1 91.8014(5) 4_556 6_656 n
O1 Te1 O1 131.00031(20) 5_665 6_656 n
Pb1 O1 Mn1 126.21850(30) 1_655 1_555 n
Pb1 O1 Mn1 126.21850(30) 1_655 7_556 n
Pb1 O1 Te1 126.21850(30) 1_655 1_555 n
Pb1 O1 Te1 126.21850(30) 1_655 7_556 n
Mn1 O1 Mn1 100.9437(6) 1_555 7_556 n
Mn1 O1 Te1 0.0 1_555 1_555 n
Mn1 O1 Te1 100.9437(6) 1_555 7_556 n
Mn1 O1 Te1 100.9437(6) 7_556 1_555 n
Mn1 O1 Te1 0.0 7_556 7_556 n
Te1 O1 Te1 100.9437(6) 1_555 7_556 n

loop_
_geom_bond_atom_site_label_1
_geom_bond_atom_site_label_2
_geom_bond_distance
_geom_bond_site_symmetry_2
_geom_bond_publ_flag
Pb1 O1 2.557260(20) 1_455 n
Pb1 O1 2.557260(20) 2_665 n
Pb1 O1 2.557260(20) 3_545 n
Pb1 O1 2.557260(20) 4_455 n
Pb1 O1 2.557260(20) 5_665 n
Pb1 O1 2.557260(20) 6_545 n
Mn1 Mn1 2.945020(30) 7_556 n
Mn1 Mn1 2.945460(30) 7_566 n
Mn1 Mn1 2.945460(30) 7_666 n
Mn1 Te1 2.945020(30) 7_556 n
Mn1 Te1 2.945460(30) 7_566 n
Mn1 Te1 2.945460(30) 7_666 n
Mn1 O1 1.909100(10) 1_555 n
Mn1 O1 1.909510(10) 2_666 n
Mn1 O1 1.909250(10) 3_655 n
Mn1 O1 1.909100(10) 4_556 n
Mn1 O1 1.909510(10) 5_665 n
Mn1 O1 1.909250(10) 6_656 n
Te1 Mn1 2.945020(30) 7_556 n
Te1 Mn1 2.945460(30) 7_566 n
Te1 Mn1 2.945460(30) 7_666 n
Te1 Te1 2.945020(30) 7_556 n
Te1 Te1 2.945460(30) 7_566 n
Te1 Te1 2.945460(30) 7_666 n
Te1 O1 1.909100(10) 1_555 n
Te1 O1 1.909510(10) 2_666 n
Te1 O1 1.909250(10) 3_655 n
Te1 O1 1.909100(10) 4_556 n
Te1 O1 1.909510(10) 5_665 n
Te1 O1 1.909250(10) 6_656 n
O1 Pb1 2.557260(20) 1_655 n
O1 Mn1 1.909100(10) 1_555 n
O1 Mn1 1.909100(10) 7_556 n
O1 Te1 1.909100(10) 1_555 n
O1 Te1 1.909100(10) 7_556 n
O1 O1 2.134510(20) 4_556 n
